data_1577071
loop_
_publ_author_name
'Rubio, Victoria P.'
'Durham, Mckinley H.'
'Scurria, Matthew'
'Kerr, Tyler A.'
'Gutierrez, Osvaldo'
'Spokoyny, Alex'

_publ_section_title
;
 Bridging Lewis Acidic Antimony Centers with Electron-Withdrawing
 Carborane Cages
;
_journal_name_full 'Chemical Science'
_journal_paper_doi 10.1039/D6SC00316H
_journal_year 2026
_chemical_formula_moiety 'C44 H45 B10 Cl8 O5 P Sb2, 2(C H Cl3)'
_chemical_formula_sum 'C46 H47 B10 Cl14 O5 P Sb2'
_chemical_formula_weight 1558.70
_space_group_crystal_system triclinic
_space_group_IT_number 2
_space_group_name_Hall '-P 1'
_space_group_name_H-M_alt 'P -1'
_atom_sites_solution_hydrogens geom
_atom_sites_solution_primary direct
_audit_creation_method
;FinalCif V154 by Daniel Kratzert, Freiburg 2025, 
https://dkratzert.de/finalcif.html
;
_audit_update_record
;
2025-12-10 deposited with the CCDC.	2026-04-06 downloaded from the CCDC.
;
_cell_angle_alpha 71.828(2)
_cell_angle_beta 74.388(2)
_cell_angle_gamma 82.052(2)
_cell_formula_units_Z 2
_cell_length_a 13.1762(14)
_cell_length_b 13.5391(14)
_cell_length_c 18.6724(19)
_cell_measurement_reflns_used 9955
_cell_measurement_temperature 100(2)
_cell_measurement_theta_max 26.512
_cell_measurement_theta_min 2.213
_cell_volume 3042.8(5)
_computing_cell_refinement 'SAINT V8.41'
_computing_data_collection 'Bruker BIS 2021.1.0.5/14-Jul-2021 and APEX3_2019.11-0'
_computing_data_reduction 'SAINT V8.41'
_computing_molecular_graphics 'ShelXle (H\"ubschle 2011)'
_computing_structure_refinement 'SHELXL-2019/2 (Sheldrick, 2019)'
_computing_structure_solution 'SHELXT 2018/2 (Sheldrick, 2018)'
_diffrn_ambient_environment N~2~
_diffrn_ambient_temperature 100(2)
_diffrn_detector CCD
_diffrn_detector_type 'Bruker Apex-II CCD'
_diffrn_measured_fraction_theta_full 0.999
_diffrn_measured_fraction_theta_max 0.913
_diffrn_measurement_device 'three-circle diffractometer'
_diffrn_measurement_device_type 'Bruker D8 three-axis goniometer'
_diffrn_measurement_method 'omega and phi scans'
_diffrn_radiation_monochromator Triumph
_diffrn_radiation_probe x-ray
_diffrn_radiation_type MoK\a
_diffrn_radiation_wavelength 0.71073
_diffrn_reflns_av_R_equivalents 0.0540
_diffrn_reflns_av_unetI/netI 0.0637
_diffrn_reflns_Laue_measured_fraction_full 0.999
_diffrn_reflns_Laue_measured_fraction_max 0.913
_diffrn_reflns_limit_h_max 17
_diffrn_reflns_limit_h_min -17
_diffrn_reflns_limit_k_max 18
_diffrn_reflns_limit_k_min -18
_diffrn_reflns_limit_l_max 24
_diffrn_reflns_limit_l_min -23
_diffrn_reflns_number 48340
_diffrn_reflns_point_group_measured_fraction_full 0.999
_diffrn_reflns_point_group_measured_fraction_max 0.913
_diffrn_reflns_theta_full 25.242
_diffrn_reflns_theta_max 28.331
_diffrn_reflns_theta_min 1.683
_diffrn_source 'sealed X-ray tube'
_diffrn_source_current 30
_diffrn_source_type K780
_diffrn_source_voltage 50
_exptl_absorpt_coefficient_mu 1.573
_exptl_absorpt_correction_T_max 0.7457
_exptl_absorpt_correction_T_min 0.6632
_exptl_absorpt_correction_type multi-scan
_exptl_absorpt_process_details
;SADABS-2016/2 - Bruker AXS area detector scaling and absorption correction: 
Krause, L., Herbst-Irmer, R., Sheldrick G.M. & Stalke D., J. Appl. Cryst. 48 
(2015) 3-10
;
_exptl_crystal_colour colourless
_exptl_crystal_density_diffrn 1.701
_exptl_crystal_description prism
_exptl_crystal_F_000 1536
_exptl_crystal_size_max 0.170
_exptl_crystal_size_mid 0.147
_exptl_crystal_size_min 0.130
_refine_diff_density_max 1.433
_refine_diff_density_min -0.912
_refine_diff_density_rms 0.121
_refine_ls_extinction_method none
_refine_ls_goodness_of_fit_ref 1.070
_refine_ls_hydrogen_treatment constr
_refine_ls_matrix_type full
_refine_ls_number_parameters 867
_refine_ls_number_reflns 13847
_refine_ls_number_restraints 1099
_refine_ls_restrained_S_all 1.035
_refine_ls_R_factor_all 0.0682
_refine_ls_R_factor_gt 0.0442
_refine_ls_shift/su_max 0.001
_refine_ls_shift/su_mean 0.000
_refine_ls_structure_factor_coef Fsqd
_refine_ls_weighting_details 'w=1/[\s^2^(Fo^2^)+(0.0195P)^2^+8.7541P] where P=(Fo^2^+2Fc^2^)/3'
_refine_ls_weighting_scheme calc
_refine_ls_wR_factor_gt 0.0851
_refine_ls_wR_factor_ref 0.0922
_reflns_Friedel_coverage 0.000
_reflns_number_gt 10551
_reflns_number_total 13847
_reflns_threshold_expression 'I > 2\s(I)'
_cod_data_source_file d6sc00316h2.cif
_cod_data_source_block as135vr
_cod_depositor_comments
;
The following automatic conversions were performed:

data item '_diffrn_radiation_probe' value 'X-ray' was changed to
'x-ray' in accordance with the
/home/data/users/saulius/crontab/automatic-downloads/rss-feeds/RSC/lib/dictionaries/cif_core.dic
dictionary named 'cif_core.dic' version 2.4.2 last updated on
2011-04-26.

Automatic conversion script
Id: cif_fix_values 8170 2020-07-09 18:12:32Z antanas 
;
_cod_database_code 1577071
_shelx_shelxl_version_number 2019/3
_shelx_space_group_comment
;
The symmetry employed for this shelxl refinement is uniquely defined
by the following loop, which should always be used as a source of
symmetry information in preference to the above space-group names.
They are only intended as comments.
;
_shelx_estimated_absorpt_t_min 0.776
_shelx_estimated_absorpt_t_max 0.822
_diffrn_measurement_ambient_temperature_device_make 'Oxford Cryostream 700'

loop_
_space_group_symop_operation_xyz
'x, y, z'
'-x, -y, -z'

loop_
_atom_site_label
_atom_site_type_symbol
_atom_site_fract_x
_atom_site_fract_y
_atom_site_fract_z
_atom_site_U_iso_or_equiv
_atom_site_adp_type
_atom_site_occupancy
_atom_site_site_symmetry_order
_atom_site_calc_flag
_atom_site_refinement_flags_posn
_atom_site_refinement_flags_adp
_atom_site_refinement_flags_occupancy
_atom_site_disorder_assembly
_atom_site_disorder_group
Sb1 Sb 0.63894(2) 0.22841(2) 0.82656(2) 0.01440(7) Uani 1 1 d . . . . .
Sb2 Sb 0.68329(2) 0.52021(2) 0.64320(2) 0.01199(7) Uani 1 1 d . . . . .
Cl1 Cl 1.01132(8) 0.27022(10) 0.81773(7) 0.0287(3) Uani 1 1 d . . . . .
Cl2 Cl 1.03574(8) 0.28395(10) 0.97864(7) 0.0295(3) Uani 1 1 d . . . . .
Cl3 Cl 0.83542(9) 0.28988(10) 1.11106(7) 0.0292(3) Uani 1 1 d . . . . .
Cl4 Cl 0.60988(8) 0.28513(10) 1.08415(6) 0.0283(3) Uani 1 1 d . . . . .
Cl5 Cl 1.04491(8) 0.54185(9) 0.67138(6) 0.0241(2) Uani 1 1 d . . . . .
Cl6 Cl 1.03444(9) 0.56214(10) 0.83747(7) 0.0273(3) Uani 1 1 d . . . . .
Cl7 Cl 0.81680(9) 0.55833(10) 0.95684(7) 0.0296(3) Uani 1 1 d . . . . .
Cl8 Cl 0.61287(8) 0.51799(9) 0.91529(6) 0.0246(2) Uani 1 1 d . . . . .
P1 P 0.72836(10) 0.77823(9) 0.63157(8) 0.0260(3) Uani 1 1 d D . . . .
O1 O 0.7890(2) 0.2565(2) 0.81740(16) 0.0169(6) Uani 1 1 d . . . . .
O2 O 0.6211(2) 0.2652(2) 0.92776(16) 0.0176(6) Uani 1 1 d . . . . .
O3 O 0.8359(2) 0.5047(2) 0.65514(16) 0.0151(6) Uani 1 1 d . . . . .
O4 O 0.6622(2) 0.4683(2) 0.76294(16) 0.0153(6) Uani 1 1 d . . . . .
O5 O 0.6871(2) 0.6695(2) 0.66310(16) 0.0187(6) Uani 1 1 d . . . . .
C1 C 0.6934(3) 0.2470(3) 0.6995(2) 0.0156(8) Uani 1 1 d . . . . .
C2 C 0.7073(3) 0.3606(3) 0.6293(2) 0.0125(8) Uani 1 1 d . . . . .
C3 C 0.6520(4) 0.0656(3) 0.8750(2) 0.0211(9) Uani 1 1 d . . . . .
C4 C 0.7502(4) 0.0189(4) 0.8838(3) 0.0428(15) Uani 1 1 d . . . . .
H4A H 0.810758 0.058997 0.862788 0.051 Uiso 1 1 calc R U . . .
C5 C 0.7605(5) -0.0858(5) 0.9231(4) 0.064(2) Uani 1 1 d . . . . .
H5A H 0.828045 -0.117654 0.928345 0.077 Uiso 1 1 calc R U . . .
C6 C 0.6724(5) -0.1437(4) 0.9545(4) 0.0519(16) Uani 1 1 d . . . . .
H6A H 0.679107 -0.214945 0.982969 0.062 Uiso 1 1 calc R U . . .
C7 C 0.5755(4) -0.0990(4) 0.9448(3) 0.0333(12) Uani 1 1 d . . . . .
H7A H 0.515640 -0.140032 0.964806 0.040 Uiso 1 1 calc R U . . .
C8 C 0.5641(4) 0.0070(4) 0.9055(3) 0.0270(10) Uani 1 1 d . . . . .
H8A H 0.496525 0.038406 0.899920 0.032 Uiso 1 1 calc R U . . .
C9 C 0.4775(3) 0.2819(4) 0.8341(2) 0.0191(9) Uani 1 1 d . . . . .
C10 C 0.4131(3) 0.2276(4) 0.8131(3) 0.0243(10) Uani 1 1 d . . . . .
H10A H 0.440432 0.167909 0.796012 0.029 Uiso 1 1 calc R U . . .
C11 C 0.3081(3) 0.2628(4) 0.8178(3) 0.0304(11) Uani 1 1 d . . . . .
H11A H 0.262770 0.226549 0.804197 0.036 Uiso 1 1 calc R U . . .
C12 C 0.2691(3) 0.3493(4) 0.8418(3) 0.0298(11) Uani 1 1 d . . . . .
H12A H 0.197593 0.373687 0.843331 0.036 Uiso 1 1 calc R U . . .
C13 C 0.3326(3) 0.4013(4) 0.8637(3) 0.0257(10) Uani 1 1 d . . . . .
H13 H 0.304493 0.460357 0.881354 0.031 Uiso 1 1 calc R U . . .
C14 C 0.4387(3) 0.3674(3) 0.8602(2) 0.0214(9) Uani 1 1 d . . . . .
H14 H 0.482898 0.402652 0.875561 0.026 Uiso 1 1 calc R U . . .
C15 C 0.8042(3) 0.2651(3) 0.8834(2) 0.0161(9) Uani 1 1 d . . . . .
C16 C 0.9025(3) 0.2707(4) 0.8944(2) 0.0206(9) Uani 1 1 d . . . . .
C17 C 0.9128(3) 0.2790(4) 0.9645(2) 0.0206(9) Uani 1 1 d . . . . .
C18 C 0.8226(3) 0.2821(4) 1.0236(2) 0.0210(9) Uani 1 1 d . . . . .
C19 C 0.7230(3) 0.2783(4) 1.0128(2) 0.0199(9) Uani 1 1 d . . . . .
C20 C 0.7132(3) 0.2686(3) 0.9431(2) 0.0177(9) Uani 1 1 d . . . . .
C21 C 0.5148(3) 0.5507(3) 0.6667(2) 0.0153(8) Uani 1 1 d . . . . .
C22 C 0.4514(3) 0.5198(3) 0.6304(2) 0.0168(9) Uani 1 1 d . . . . .
H22 H 0.481623 0.481301 0.594230 0.020 Uiso 1 1 calc R U . . .
C23 C 0.3422(3) 0.5454(4) 0.6469(2) 0.0209(9) Uani 1 1 d . . . . .
H23 H 0.297858 0.522056 0.623605 0.025 Uiso 1 1 calc R U . . .
C24 C 0.2998(3) 0.6049(4) 0.6975(2) 0.0242(10) Uani 1 1 d . . . . .
H24 H 0.226400 0.624529 0.707502 0.029 Uiso 1 1 calc R U . . .
C25 C 0.3635(3) 0.6360(4) 0.7333(2) 0.0229(10) Uani 1 1 d . . . . .
H25 H 0.333992 0.677067 0.767743 0.028 Uiso 1 1 calc R U . . .
C26 C 0.4705(3) 0.6072(3) 0.7190(2) 0.0190(9) Uani 1 1 d . . . . .
H26 H 0.513759 0.626356 0.745274 0.023 Uiso 1 1 calc R U . . .
C27 C 0.7339(3) 0.6007(3) 0.5221(2) 0.0154(8) Uani 1 1 d . . . . .
C28 C 0.6581(3) 0.6426(3) 0.4801(2) 0.0216(10) Uani 1 1 d . . . . .
H28 H 0.585657 0.631204 0.504118 0.026 Uiso 1 1 calc R U . . .
C29 C 0.6881(4) 0.7016(4) 0.4025(3) 0.0294(11) Uani 1 1 d . . . . .
H29 H 0.636449 0.730295 0.373489 0.035 Uiso 1 1 calc R U . . .
C30 C 0.7939(4) 0.7178(4) 0.3682(3) 0.0305(12) Uani 1 1 d . . . . .
H30 H 0.814588 0.758265 0.315562 0.037 Uiso 1 1 calc R U . . .
C31 C 0.8690(3) 0.6759(4) 0.4096(3) 0.0244(10) Uani 1 1 d . . . . .
H31 H 0.941312 0.687139 0.385168 0.029 Uiso 1 1 calc R U . . .
C32 C 0.8404(3) 0.6172(3) 0.4871(2) 0.0191(9) Uani 1 1 d . . . . .
H32 H 0.892662 0.588829 0.515653 0.023 Uiso 1 1 calc R U . . .
C33 C 0.8389(3) 0.5087(3) 0.7250(2) 0.0152(8) Uani 1 1 d . . . . .
C34 C 0.9278(3) 0.5291(3) 0.7422(2) 0.0177(9) Uani 1 1 d . . . . .
C35 C 0.9218(3) 0.5407(3) 0.8151(3) 0.0199(9) Uani 1 1 d . . . . .
C36 C 0.8252(3) 0.5364(4) 0.8693(2) 0.0212(9) Uani 1 1 d . . . . .
C37 C 0.7356(3) 0.5145(3) 0.8524(2) 0.0190(9) Uani 1 1 d . . . . .
C38 C 0.7432(3) 0.4940(3) 0.7831(2) 0.0149(8) Uani 1 1 d . . . . .
C39 C 0.6768(9) 0.8467(16) 0.7022(8) 0.040(2) Uani 0.810(12) 1 d D . P A 1
H39A H 0.701742 0.918182 0.680797 0.048 Uiso 0.810(12) 1 calc R U P A 1
H39B H 0.598787 0.852403 0.712431 0.048 Uiso 0.810(12) 1 calc R U P A 1
C40 C 0.7085(8) 0.7949(7) 0.7785(5) 0.069(3) Uani 0.810(12) 1 d D . P A 1
H40A H 0.785691 0.786460 0.768649 0.103 Uiso 0.810(12) 1 calc R U P A 1
H40B H 0.678780 0.726447 0.802408 0.103 Uiso 0.810(12) 1 calc R U P A 1
H40C H 0.681643 0.838422 0.813596 0.103 Uiso 0.810(12) 1 calc R U P A 1
C39B C 0.684(3) 0.837(8) 0.709(4) 0.040(2) Uani 0.190(12) 1 d D U P A 2
H39C H 0.717753 0.795116 0.750898 0.048 Uiso 0.190(12) 1 calc R U P A 2
H39D H 0.713088 0.906310 0.689564 0.048 Uiso 0.190(12) 1 calc R U P A 2
C40B C 0.566(3) 0.853(3) 0.747(3) 0.092(16) Uani 0.190(12) 1 d D U P A 2
H40D H 0.537812 0.920605 0.719481 0.138 Uiso 0.190(12) 1 calc R U P A 2
H40E H 0.557901 0.850686 0.801598 0.138 Uiso 0.190(12) 1 calc R U P A 2
H40F H 0.526561 0.797472 0.745725 0.138 Uiso 0.190(12) 1 calc R U P A 2
C41 C 0.6879(4) 0.8535(4) 0.5459(3) 0.0387(13) Uani 1 1 d . . . . .
H41A H 0.714047 0.924127 0.530026 0.046 Uiso 1 1 calc R U . . .
H41B H 0.721460 0.821311 0.503668 0.046 Uiso 1 1 calc R U . . .
C42 C 0.5686(5) 0.8636(5) 0.5547(4) 0.0547(17) Uani 1 1 d . . . . .
H42A H 0.553015 0.899009 0.504111 0.082 Uiso 1 1 calc R U . . .
H42B H 0.535321 0.904030 0.591153 0.082 Uiso 1 1 calc R U . . .
H42C H 0.540889 0.794064 0.574639 0.082 Uiso 1 1 calc R U . . .
C43 C 0.8708(4) 0.7724(4) 0.6098(3) 0.0379(14) Uani 1 1 d . . . . .
H43A H 0.893686 0.729772 0.657030 0.046 Uiso 1 1 calc R U . . .
H43B H 0.898689 0.735958 0.569392 0.046 Uiso 1 1 calc R U . . .
C44 C 0.9210(5) 0.8772(5) 0.5818(5) 0.067(2) Uani 1 1 d . . . . .
H44A H 0.998059 0.866022 0.568267 0.101 Uiso 1 1 calc R U . . .
H44B H 0.899863 0.911380 0.623167 0.101 Uiso 1 1 calc R U . . .
H44C H 0.897341 0.921420 0.535959 0.101 Uiso 1 1 calc R U . . .
B3 B 0.8186(4) 0.2830(4) 0.6485(3) 0.0175(10) Uani 1 1 d . . . . .
H3 H 0.877259 0.304429 0.673977 0.021 Uiso 1 1 calc R U . . .
B4 B 0.7828(4) 0.1525(4) 0.6723(3) 0.0221(11) Uani 1 1 d . . . . .
H4 H 0.819112 0.086946 0.713145 0.027 Uiso 1 1 calc R U . . .
B5 B 0.6475(4) 0.1573(4) 0.6703(3) 0.0201(10) Uani 1 1 d . . . . .
H5 H 0.594395 0.094629 0.710248 0.024 Uiso 1 1 calc R U . . .
B6 B 0.6011(4) 0.2891(4) 0.6458(3) 0.0152(9) Uani 1 1 d . . . . .
H6 H 0.517804 0.314828 0.669778 0.018 Uiso 1 1 calc R U . . .
B7 B 0.8070(4) 0.3453(4) 0.5514(3) 0.0179(10) Uani 1 1 d . . . . .
H7 H 0.859782 0.408353 0.511771 0.021 Uiso 1 1 calc R U . . .
B8 B 0.8538(4) 0.2150(4) 0.5769(3) 0.0230(11) Uani 1 1 d . . . . .
H8 H 0.938128 0.190816 0.554214 0.028 Uiso 1 1 calc R U . . .
B9 B 0.7480(4) 0.1367(4) 0.5909(3) 0.0262(11) Uani 1 1 d . . . . .
H9 H 0.761960 0.060192 0.577376 0.031 Uiso 1 1 calc R U . . .
B10 B 0.6348(4) 0.2203(4) 0.5751(3) 0.0237(11) Uani 1 1 d . . . . .
H10 H 0.573549 0.199807 0.551379 0.028 Uiso 1 1 calc R U . . .
B11 B 0.6723(4) 0.3498(4) 0.5504(3) 0.0195(10) Uani 1 1 d . . . . .
H11 H 0.635739 0.415863 0.510149 0.023 Uiso 1 1 calc R U . . .
B12 B 0.7642(4) 0.2556(4) 0.5163(3) 0.0236(11) Uani 1 1 d . . . . .
H12 H 0.788702 0.258166 0.453488 0.028 Uiso 1 1 calc R U . . .
Cl1_1 Cl 0.1677(2) 0.0186(2) 0.79569(17) 0.0361(7) Uani 0.4438(19) 1 d . U P B 1
Cl2_1 Cl 0.2802(3) -0.0204(3) 0.9157(2) 0.0297(8) Uani 0.4438(19) 1 d . U P B 1
Cl3_1 Cl 0.3964(2) -0.0072(3) 0.7569(2) 0.0480(9) Uani 0.4438(19) 1 d . U P B 1
Cl4_1 Cl 0.2817(3) -0.0874(3) 0.6276(2) 0.0383(9) Uani 0.4438(19) 1 d . U P B 1
Cl5_1 Cl 0.0850(3) 0.0365(2) 0.6226(2) 0.0336(7) Uani 0.4438(19) 1 d . U P B 1
Cl6_1 Cl 0.0805(3) -0.1811(2) 0.71308(19) 0.0361(7) Uani 0.4438(19) 1 d . U P B 1
C1_1 C 0.2778(9) -0.0436(10) 0.8279(7) 0.028(3) Uani 0.4438(19) 1 d . U P B 1
H1_1 H 0.273079 -0.120188 0.838776 0.034 Uiso 0.4438(19) 1 calc R U P B 1
C2_1 C 0.1506(10) -0.0894(9) 0.6286(7) 0.032(2) Uani 0.4438(19) 1 d . U P B 1
H2_1 H 0.147564 -0.109323 0.581998 0.038 Uiso 0.4438(19) 1 calc R U P B 1
Cl1B_1 Cl 0.2427(6) -0.1237(4) 0.6307(3) 0.0685(16) Uani 0.4145(19) 1 d . U P C -2
Cl2B_1 Cl 0.2305(4) -0.0112(4) 0.9283(3) 0.0363(11) Uani 0.4145(19) 1 d . U P C -2
Cl3B_1 Cl 0.0456(4) 0.0015(4) 0.8708(3) 0.0449(12) Uani 0.4145(19) 1 d . U P C -2
Cl4B_1 Cl 0.0222(2) 0.0014(2) 1.02850(18) 0.0340(8) Uani 0.4145(19) 1 d . U P C -2
Cl5B_1 Cl 0.3124(3) 0.0212(3) 0.6875(3) 0.0614(11) Uani 0.4145(19) 1 d . U P C -2
Cl6B_1 Cl 0.0983(4) 0.0427(4) 0.6654(4) 0.0476(11) Uani 0.4145(19) 1 d . U P C -2
C1B_1 C 0.0999(9) 0.0405(9) 0.9339(7) 0.027(3) Uani 0.4145(19) 1 d . U P C -2
H1B_1 H 0.100270 0.118252 0.916784 0.033 Uiso 0.4145(19) 1 calc R U P C -2
C2B_1 C 0.2036(13) -0.0471(11) 0.6914(9) 0.051(3) Uani 0.4145(19) 1 d . U P C -2
H2B_1 H 0.178557 -0.092403 0.745693 0.061 Uiso 0.4145(19) 1 calc R U P C -2
Cl1C_1 Cl 0.0563(12) -0.0188(12) 0.9053(9) 0.052(4) Uani 0.142(2) 1 d . U P D 3
Cl2C_1 Cl 0.2225(13) 0.0074(13) 0.9667(8) 0.063(4) Uani 0.142(2) 1 d . U P D 3
Cl3C_1 Cl 0.2640(10) 0.0209(13) 0.8035(8) 0.069(4) Uani 0.142(2) 1 d . U P D 3
Cl4C_1 Cl -0.0465(14) -0.1450(12) 0.7752(9) 0.089(5) Uani 0.142(2) 1 d . U P D 3
Cl5C_1 Cl 0.0438(14) 0.0459(16) 0.6791(13) 0.089(7) Uani 0.142(2) 1 d . U P D 3
Cl6C_1 Cl 0.149(2) -0.1588(17) 0.6776(13) 0.114(6) Uani 0.142(2) 1 d . U P D 3
C1C_1 C 0.173(3) 0.041(3) 0.882(2) 0.048(6) Uani 0.142(2) 1 d . U P D 3
H1C_1 H 0.154470 0.117723 0.869084 0.058 Uiso 0.142(2) 1 calc R U P D 3
C2C_1 C 0.075(4) -0.090(3) 0.729(2) 0.048(6) Uani 0.142(2) 1 d . U P D 3
H2C_1 H 0.110948 -0.090739 0.769801 0.058 Uiso 0.142(2) 1 calc R U P D 3

loop_
_atom_site_aniso_label
_atom_site_aniso_U_11
_atom_site_aniso_U_22
_atom_site_aniso_U_33
_atom_site_aniso_U_23
_atom_site_aniso_U_13
_atom_site_aniso_U_12
Sb1 0.01117(13) 0.01909(16) 0.01096(14) -0.00197(11) -0.00119(10) -0.00283(11)
Sb2 0.00911(12) 0.01253(14) 0.01176(14) -0.00231(11) 0.00042(10) -0.00078(10)
Cl1 0.0114(5) 0.0512(8) 0.0206(6) -0.0097(5) 0.0010(4) -0.0035(5)
Cl2 0.0145(5) 0.0497(8) 0.0243(6) -0.0061(5) -0.0074(4) -0.0075(5)
Cl3 0.0229(6) 0.0477(8) 0.0223(6) -0.0145(5) -0.0071(5) -0.0062(5)
Cl4 0.0157(5) 0.0524(8) 0.0180(6) -0.0148(5) 0.0001(4) -0.0028(5)
Cl5 0.0122(5) 0.0379(7) 0.0230(6) -0.0123(5) 0.0013(4) -0.0067(4)
Cl6 0.0223(5) 0.0372(7) 0.0268(6) -0.0097(5) -0.0082(5) -0.0107(5)
Cl7 0.0336(6) 0.0408(7) 0.0207(6) -0.0163(5) -0.0044(5) -0.0092(5)
Cl8 0.0176(5) 0.0352(7) 0.0201(5) -0.0137(5) 0.0043(4) -0.0032(4)
P1 0.0259(6) 0.0147(6) 0.0304(7) -0.0067(5) 0.0061(5) -0.0036(5)
O1 0.0102(13) 0.0260(17) 0.0130(14) -0.0043(12) -0.0014(11) -0.0014(12)
O2 0.0109(13) 0.0297(18) 0.0125(14) -0.0069(13) -0.0013(11) -0.0031(12)
O3 0.0107(13) 0.0190(16) 0.0167(15) -0.0075(12) -0.0025(11) -0.0002(11)
O4 0.0106(13) 0.0206(16) 0.0139(14) -0.0045(12) -0.0015(11) -0.0021(11)
O5 0.0179(14) 0.0165(15) 0.0183(15) -0.0054(12) 0.0029(12) -0.0033(12)
C1 0.0168(19) 0.014(2) 0.0132(19) -0.0026(16) -0.0009(15) -0.0013(16)
C2 0.0122(18) 0.013(2) 0.0112(19) -0.0024(15) -0.0024(15) -0.0002(14)
C3 0.031(2) 0.016(2) 0.011(2) 0.0029(17) -0.0009(18) -0.0069(17)
C4 0.034(3) 0.027(3) 0.051(4) 0.011(3) -0.010(3) 0.000(2)
C5 0.046(3) 0.037(3) 0.082(5) 0.019(3) -0.016(3) 0.007(3)
C6 0.065(4) 0.025(3) 0.047(4) 0.009(3) -0.006(3) -0.003(3)
C7 0.051(3) 0.028(3) 0.016(2) -0.004(2) 0.005(2) -0.018(2)
C8 0.031(2) 0.029(3) 0.018(2) -0.0060(19) 0.0017(19) -0.011(2)
C9 0.0108(19) 0.029(2) 0.014(2) 0.0002(18) -0.0026(16) -0.0048(16)
C10 0.020(2) 0.033(3) 0.017(2) -0.003(2) -0.0024(18) -0.0058(18)
C11 0.018(2) 0.048(3) 0.021(2) 0.000(2) -0.0031(19) -0.014(2)
C12 0.012(2) 0.044(3) 0.022(2) 0.006(2) -0.0016(18) -0.0039(19)
C13 0.019(2) 0.029(3) 0.018(2) 0.0014(19) 0.0037(18) 0.0027(18)
C14 0.016(2) 0.024(2) 0.017(2) 0.0012(18) 0.0002(17) -0.0034(17)
C15 0.0152(19) 0.020(2) 0.0117(19) -0.0019(17) -0.0043(15) -0.0013(16)
C16 0.0121(19) 0.029(3) 0.015(2) -0.0023(19) 0.0007(16) -0.0032(17)
C17 0.0118(19) 0.032(3) 0.018(2) -0.0046(19) -0.0059(16) -0.0020(17)
C18 0.016(2) 0.031(3) 0.018(2) -0.0075(19) -0.0055(16) -0.0037(18)
C19 0.0126(19) 0.031(3) 0.015(2) -0.0072(19) 0.0006(16) -0.0031(17)
C20 0.0117(18) 0.025(2) 0.016(2) -0.0037(18) -0.0045(15) -0.0025(16)
C21 0.0094(18) 0.017(2) 0.012(2) 0.0012(16) 0.0011(15) 0.0018(15)
C22 0.0135(19) 0.016(2) 0.016(2) 0.0009(17) -0.0021(16) -0.0004(16)
C23 0.0150(19) 0.028(3) 0.015(2) 0.0019(18) -0.0051(17) -0.0014(17)
C24 0.013(2) 0.033(3) 0.018(2) 0.0002(19) 0.0022(17) 0.0010(18)
C25 0.018(2) 0.029(3) 0.014(2) -0.0018(18) 0.0016(16) 0.0022(18)
C26 0.0162(19) 0.021(2) 0.014(2) -0.0006(17) 0.0004(16) -0.0024(17)
C27 0.0167(19) 0.013(2) 0.014(2) -0.0020(16) -0.0018(15) -0.0003(15)
C28 0.019(2) 0.020(2) 0.018(2) 0.0024(18) 0.0004(17) -0.0023(17)
C29 0.024(2) 0.033(3) 0.019(2) 0.010(2) -0.0055(19) -0.003(2)
C30 0.027(2) 0.036(3) 0.016(2) 0.008(2) 0.0017(18) -0.008(2)
C31 0.019(2) 0.026(3) 0.021(2) -0.0033(19) 0.0043(17) -0.0057(18)
C32 0.0165(19) 0.020(2) 0.019(2) -0.0051(18) -0.0016(16) -0.0001(17)
C33 0.0151(19) 0.017(2) 0.014(2) -0.0064(17) -0.0027(15) -0.0014(16)
C34 0.0115(18) 0.022(2) 0.018(2) -0.0053(18) -0.0003(16) -0.0029(16)
C35 0.016(2) 0.024(2) 0.024(2) -0.0102(19) -0.0067(17) -0.0056(17)
C36 0.026(2) 0.024(2) 0.017(2) -0.0104(19) -0.0041(17) -0.0050(18)
C37 0.0140(19) 0.023(2) 0.020(2) -0.0088(18) 0.0013(16) -0.0020(17)
C38 0.0108(18) 0.014(2) 0.019(2) -0.0037(17) -0.0020(15) -0.0006(15)
C39 0.047(3) 0.017(5) 0.042(4) -0.009(4) 0.016(3) -0.005(3)
C40 0.113(8) 0.051(5) 0.050(5) -0.037(4) -0.011(5) 0.006(5)
C39B 0.047(3) 0.017(5) 0.042(4) -0.009(4) 0.016(3) -0.005(3)
C40B 0.058(14) 0.09(3) 0.11(3) -0.04(3) 0.037(18) -0.012(16)
C41 0.043(3) 0.019(3) 0.038(3) 0.001(2) 0.005(2) 0.000(2)
C42 0.052(3) 0.040(4) 0.058(4) -0.001(3) -0.013(3) 0.012(3)
C43 0.022(2) 0.028(3) 0.059(4) -0.019(3) 0.009(2) -0.007(2)
C44 0.037(3) 0.044(4) 0.114(6) -0.046(4) 0.029(4) -0.021(3)
B3 0.015(2) 0.020(3) 0.013(2) -0.0028(19) 0.0009(18) -0.0002(18)
B4 0.026(2) 0.015(2) 0.019(2) -0.003(2) 0.000(2) 0.0030(19)
B5 0.025(2) 0.014(2) 0.020(2) -0.0053(19) -0.0017(19) -0.0038(19)
B6 0.020(2) 0.012(2) 0.015(2) -0.0021(18) -0.0068(18) -0.0061(17)
B7 0.018(2) 0.020(2) 0.013(2) -0.0077(19) 0.0006(18) 0.0017(18)
B8 0.028(3) 0.017(3) 0.019(2) -0.007(2) 0.001(2) 0.003(2)
B9 0.038(3) 0.019(3) 0.019(3) -0.008(2) 0.001(2) -0.002(2)
B10 0.032(3) 0.024(3) 0.018(2) -0.008(2) -0.004(2) -0.008(2)
B11 0.023(2) 0.021(3) 0.014(2) -0.0025(19) -0.0049(19) -0.0021(19)
B12 0.033(3) 0.019(3) 0.017(2) -0.007(2) 0.000(2) -0.003(2)
Cl1_1 0.0364(16) 0.0382(17) 0.0352(16) -0.0111(13) -0.0152(13) 0.0068(13)
Cl2_1 0.0323(19) 0.0301(18) 0.0285(18) -0.0053(13) -0.0113(18) -0.0077(18)
Cl3_1 0.0353(16) 0.068(2) 0.049(2) -0.0377(18) 0.0114(14) -0.0231(15)
Cl4_1 0.0336(18) 0.034(2) 0.047(2) -0.0054(17) -0.0170(15) -0.0006(14)
Cl5_1 0.0359(17) 0.0209(15) 0.044(2) -0.0078(14) -0.0160(16) 0.0067(12)
Cl6_1 0.0383(16) 0.0237(15) 0.0387(18) 0.0055(13) -0.0125(14) -0.0040(12)
C1_1 0.024(5) 0.024(6) 0.035(6) -0.007(5) -0.004(5) -0.006(5)
C2_1 0.046(6) 0.020(5) 0.033(6) -0.015(5) -0.012(5) 0.006(5)
Cl1B_1 0.100(5) 0.043(3) 0.070(3) -0.031(3) -0.025(4) 0.014(3)
Cl2B_1 0.028(2) 0.027(2) 0.051(3) -0.0056(19) -0.011(3) 0.0023(19)
Cl3B_1 0.050(2) 0.049(3) 0.049(3) -0.025(2) -0.026(2) 0.006(2)
Cl4B_1 0.0311(16) 0.0311(17) 0.0332(17) -0.0014(13) -0.0043(12) -0.0050(12)
Cl5B_1 0.066(3) 0.053(3) 0.073(3) -0.022(2) -0.027(2) 0.003(2)
Cl6B_1 0.069(3) 0.036(2) 0.043(3) -0.0163(19) -0.023(3) 0.008(2)
C1B_1 0.027(5) 0.021(6) 0.032(6) -0.006(5) -0.009(5) 0.006(4)
C2B_1 0.079(8) 0.031(6) 0.046(7) -0.008(6) -0.026(6) 0.000(6)
Cl1C_1 0.042(6) 0.047(7) 0.052(9) 0.002(7) -0.007(6) 0.003(5)
Cl2C_1 0.073(8) 0.063(9) 0.037(6) 0.009(6) -0.018(7) 0.002(6)
Cl3C_1 0.049(7) 0.079(9) 0.061(7) -0.012(7) 0.001(6) 0.001(7)
Cl4C_1 0.113(10) 0.071(9) 0.079(9) 0.009(7) -0.046(8) -0.019(8)
Cl5C_1 0.060(9) 0.077(9) 0.087(13) 0.025(8) -0.014(9) 0.009(8)
Cl6C_1 0.130(11) 0.099(10) 0.102(11) -0.019(9) -0.047(9) 0.047(10)
C1C_1 0.045(9) 0.041(10) 0.041(10) 0.005(9) -0.005(9) 0.006(9)
C2C_1 0.071(11) 0.038(10) 0.037(10) -0.011(9) -0.026(10) 0.018(10)

loop_
_atom_type_symbol
_atom_type_description
_atom_type_scat_dispersion_real
_atom_type_scat_dispersion_imag
_atom_type_scat_source
C C 0.0033 0.0016 'International Tables Vol C Tables 4.2.6.8 and 6.1.1.4'
B B 0.0013 0.0007 'International Tables Vol C Tables 4.2.6.8 and 6.1.1.4'
Cl Cl 0.1484 0.1585 'International Tables Vol C Tables 4.2.6.8 and 6.1.1.4'
O O 0.0106 0.0060 'International Tables Vol C Tables 4.2.6.8 and 6.1.1.4'
P P 0.1023 0.0942 'International Tables Vol C Tables 4.2.6.8 and 6.1.1.4'
Sb Sb -0.5866 1.5461 'International Tables Vol C Tables 4.2.6.8 and 6.1.1.4'
H H 0.0000 0.0000 'International Tables Vol C Tables 4.2.6.8 and 6.1.1.4'

loop_
_geom_angle_atom_site_label_1
_geom_angle_atom_site_label_2
_geom_angle_atom_site_label_3
_geom_angle
_geom_angle_site_symmetry_1
_geom_angle_site_symmetry_3
_geom_angle_publ_flag
O1 Sb1 O2 79.67(11) . . ?
O1 Sb1 C3 97.41(15) . . ?
O2 Sb1 C3 96.31(14) . . ?
O1 Sb1 C9 149.83(15) . . ?
O2 Sb1 C9 85.88(14) . . ?
C3 Sb1 C9 110.48(17) . . ?
O1 Sb1 C1 84.44(13) . . ?
O2 Sb1 C1 156.71(13) . . ?
C3 Sb1 C1 102.58(16) . . ?
C9 Sb1 C1 99.92(15) . . ?
O3 Sb2 O4 77.85(10) . . ?
O3 Sb2 C27 90.87(13) . . ?
O4 Sb2 C27 164.38(13) . . ?
O3 Sb2 C21 160.42(14) . . ?
O4 Sb2 C21 85.76(13) . . ?
C27 Sb2 C21 102.94(15) . . ?
O3 Sb2 O5 81.77(11) . . ?
O4 Sb2 O5 81.79(11) . . ?
C27 Sb2 O5 85.97(13) . . ?
C21 Sb2 O5 85.40(14) . . ?
O3 Sb2 C2 87.91(13) . . ?
O4 Sb2 C2 94.21(13) . . ?
C27 Sb2 C2 96.15(15) . . ?
C21 Sb2 C2 104.06(15) . . ?
O5 Sb2 C2 169.50(13) . . ?
O5 P1 C39 109.1(7) . . ?
O5 P1 C41 112.7(2) . . ?
C39 P1 C41 106.6(6) . . ?
O5 P1 C39B 106(3) . . ?
C41 P1 C39B 113(3) . . ?
O5 P1 C43 111.1(2) . . ?
C39 P1 C43 109.0(5) . . ?
C41 P1 C43 108.1(3) . . ?
C39B P1 C43 106.0(15) . . ?
C15 O1 Sb1 113.0(2) . . ?
C20 O2 Sb1 112.3(2) . . ?
C33 O3 Sb2 111.3(2) . . ?
C38 O4 Sb2 110.1(2) . . ?
P1 O5 Sb2 147.47(17) . . ?
C2 C1 B6 61.0(2) . . ?
C2 C1 B5 110.5(3) . . ?
B6 C1 B5 62.1(3) . . ?
C2 C1 B4 111.0(3) . . ?
B6 C1 B4 113.9(3) . . ?
B5 C1 B4 62.8(3) . . ?
C2 C1 B3 61.4(2) . . ?
B6 C1 B3 113.7(3) . . ?
B5 C1 B3 114.0(3) . . ?
B4 C1 B3 62.4(3) . . ?
C2 C1 Sb1 125.6(3) . . ?
B6 C1 Sb1 117.3(3) . . ?
B5 C1 Sb1 114.0(3) . . ?
B4 C1 Sb1 116.3(3) . . ?
B3 C1 Sb1 121.4(3) . . ?
C1 C2 B11 109.6(3) . . ?
C1 C2 B6 60.4(2) . . ?
B11 C2 B6 62.1(3) . . ?
C1 C2 B7 109.3(3) . . ?
B11 C2 B7 62.2(3) . . ?
B6 C2 B7 112.8(3) . . ?
C1 C2 B3 60.5(2) . . ?
B11 C2 B3 113.3(3) . . ?
B6 C2 B3 112.5(3) . . ?
B7 C2 B3 62.1(3) . . ?
C1 C2 Sb2 127.7(3) . . ?
B11 C2 Sb2 114.8(3) . . ?
B6 C2 Sb2 120.5(3) . . ?
B7 C2 Sb2 115.0(3) . . ?
B3 C2 Sb2 120.0(3) . . ?
C8 C3 C4 119.7(4) . . ?
C8 C3 Sb1 121.6(4) . . ?
C4 C3 Sb1 118.3(3) . . ?
C5 C4 C3 120.3(5) . . ?
C6 C5 C4 119.9(6) . . ?
C7 C6 C5 120.3(5) . . ?
C6 C7 C8 120.3(5) . . ?
C3 C8 C7 119.5(5) . . ?
C14 C9 C10 121.5(4) . . ?
C14 C9 Sb1 120.0(3) . . ?
C10 C9 Sb1 118.5(3) . . ?
C11 C10 C9 118.4(5) . . ?
C12 C11 C10 120.7(5) . . ?
C11 C12 C13 120.5(4) . . ?
C12 C13 C14 120.2(5) . . ?
C9 C14 C13 118.7(4) . . ?
O1 C15 C16 123.5(4) . . ?
O1 C15 C20 116.4(4) . . ?
C16 C15 C20 120.1(4) . . ?
C15 C16 C17 120.6(4) . . ?
C15 C16 Cl1 118.0(3) . . ?
C17 C16 Cl1 121.4(3) . . ?
C16 C17 C18 119.3(4) . . ?
C16 C17 Cl2 120.5(3) . . ?
C18 C17 Cl2 120.2(3) . . ?
C19 C18 C17 120.8(4) . . ?
C19 C18 Cl3 119.9(3) . . ?
C17 C18 Cl3 119.3(3) . . ?
C18 C19 C20 119.7(4) . . ?
C18 C19 Cl4 121.8(3) . . ?
C20 C19 Cl4 118.5(3) . . ?
O2 C20 C19 123.7(4) . . ?
O2 C20 C15 116.7(4) . . ?
C19 C20 C15 119.6(4) . . ?
C22 C21 C26 119.9(4) . . ?
C22 C21 Sb2 123.2(3) . . ?
C26 C21 Sb2 116.9(3) . . ?
C21 C22 C23 120.0(4) . . ?
C24 C23 C22 119.4(4) . . ?
C25 C24 C23 120.4(4) . . ?
C24 C25 C26 120.0(4) . . ?
C21 C26 C25 120.4(4) . . ?
C28 C27 C32 120.2(4) . . ?
C28 C27 Sb2 118.7(3) . . ?
C32 C27 Sb2 121.0(3) . . ?
C27 C28 C29 120.0(4) . . ?
C30 C29 C28 119.5(4) . . ?
C31 C30 C29 120.6(4) . . ?
C30 C31 C32 120.8(4) . . ?
C31 C32 C27 119.0(4) . . ?
O3 C33 C34 123.8(4) . . ?
O3 C33 C38 116.8(4) . . ?
C34 C33 C38 119.3(4) . . ?
C33 C34 C35 120.1(4) . . ?
C33 C34 Cl5 118.4(3) . . ?
C35 C34 Cl5 121.5(3) . . ?
C36 C35 C34 120.3(4) . . ?
C36 C35 Cl6 119.9(3) . . ?
C34 C35 Cl6 119.9(3) . . ?
C37 C36 C35 119.7(4) . . ?
C37 C36 Cl7 120.2(3) . . ?
C35 C36 Cl7 120.1(3) . . ?
C38 C37 C36 120.1(4) . . ?
C38 C37 Cl8 119.0(3) . . ?
C36 C37 Cl8 120.9(3) . . ?
O4 C38 C37 124.4(3) . . ?
O4 C38 C33 115.5(4) . . ?
C37 C38 C33 119.9(4) . . ?
C40 C39 P1 113.4(9) . . ?
C40B C39B P1 123(3) . . ?
C42 C41 P1 114.3(4) . . ?
C44 C43 P1 115.8(4) . . ?
C1 B3 C2 58.1(2) . . ?
C1 B3 B8 104.5(3) . . ?
C2 B3 B8 104.4(3) . . ?
C1 B3 B4 58.7(3) . . ?
C2 B3 B4 105.4(3) . . ?
B8 B3 B4 59.8(3) . . ?
C1 B3 B7 104.6(3) . . ?
C2 B3 B7 58.6(2) . . ?
B8 B3 B7 58.8(3) . . ?
B4 B3 B7 106.8(4) . . ?
C1 B4 B8 104.8(3) . . ?
C1 B4 B3 58.8(3) . . ?
B8 B4 B3 60.0(3) . . ?
C1 B4 B9 104.6(4) . . ?
B8 B4 B9 60.2(3) . . ?
B3 B4 B9 108.2(4) . . ?
C1 B4 B5 58.5(3) . . ?
B8 B4 B5 107.4(4) . . ?
B3 B4 B5 107.6(3) . . ?
B9 B4 B5 59.5(3) . . ?
C1 B5 B10 106.1(3) . . ?
C1 B5 B6 58.9(3) . . ?
B10 B5 B6 60.5(3) . . ?
C1 B5 B9 105.4(3) . . ?
B10 B5 B9 60.5(3) . . ?
B6 B5 B9 108.4(3) . . ?
C1 B5 B4 58.8(3) . . ?
B10 B5 B4 108.9(4) . . ?
B6 B5 B4 108.0(3) . . ?
B9 B5 B4 60.1(3) . . ?
C1 B6 C2 58.6(2) . . ?
C1 B6 B5 59.1(3) . . ?
C2 B6 B5 106.2(3) . . ?
C1 B6 B11 105.4(3) . . ?
C2 B6 B11 58.7(3) . . ?
B5 B6 B11 107.5(3) . . ?
C1 B6 B10 105.6(3) . . ?
C2 B6 B10 106.0(3) . . ?
B5 B6 B10 59.6(3) . . ?
B11 B6 B10 60.1(3) . . ?
C2 B7 B8 106.3(3) . . ?
C2 B7 B12 106.1(3) . . ?
B8 B7 B12 60.5(3) . . ?
C2 B7 B11 58.6(2) . . ?
B8 B7 B11 108.5(4) . . ?
B12 B7 B11 60.4(3) . . ?
C2 B7 B3 59.3(2) . . ?
B8 B7 B3 60.5(3) . . ?
B12 B7 B3 109.1(4) . . ?
B11 B7 B3 108.0(3) . . ?
B7 B8 B12 60.2(3) . . ?
B7 B8 B4 108.7(3) . . ?
B12 B8 B4 108.3(4) . . ?
B7 B8 B3 60.8(3) . . ?
B12 B8 B3 109.0(4) . . ?
B4 B8 B3 60.2(3) . . ?
B7 B8 B9 107.7(4) . . ?
B12 B8 B9 59.6(3) . . ?
B4 B8 B9 60.1(3) . . ?
B3 B8 B9 108.3(3) . . ?
B12 B9 B5 108.3(4) . . ?
B12 B9 B10 61.0(3) . . ?
B5 B9 B10 59.4(3) . . ?
B12 B9 B4 108.2(4) . . ?
B5 B9 B4 60.4(3) . . ?
B10 B9 B4 108.3(4) . . ?
B12 B9 B8 59.8(3) . . ?
B5 B9 B8 107.7(4) . . ?
B10 B9 B8 108.4(4) . . ?
B4 B9 B8 59.7(3) . . ?
B5 B10 B6 59.9(3) . . ?
B5 B10 B11 107.5(4) . . ?
B6 B10 B11 59.8(3) . . ?
B5 B10 B9 60.1(3) . . ?
B6 B10 B9 107.6(4) . . ?
B11 B10 B9 107.0(4) . . ?
B5 B10 B12 107.3(4) . . ?
B6 B10 B12 107.4(4) . . ?
B11 B10 B12 59.7(3) . . ?
B9 B10 B12 59.2(3) . . ?
C2 B11 B6 59.2(2) . . ?
C2 B11 B7 59.3(3) . . ?
B6 B11 B7 108.0(3) . . ?
C2 B11 B10 106.3(3) . . ?
B6 B11 B10 60.1(3) . . ?
B7 B11 B10 108.4(4) . . ?
C2 B11 B12 106.0(4) . . ?
B6 B11 B12 108.5(4) . . ?
B7 B11 B12 59.6(3) . . ?
B10 B11 B12 60.8(3) . . ?
B7 B12 B9 107.8(4) . . ?
B7 B12 B8 59.3(3) . . ?
B9 B12 B8 60.6(3) . . ?
B7 B12 B11 60.0(3) . . ?
B9 B12 B11 107.3(4) . . ?
B8 B12 B11 107.2(4) . . ?
B7 B12 B10 107.6(3) . . ?
B9 B12 B10 59.8(3) . . ?
B8 B12 B10 108.0(4) . . ?
B11 B12 B10 59.4(3) . . ?
Cl1_1 C1_1 Cl3_1 112.0(7) . . ?
Cl1_1 C1_1 Cl2_1 111.1(7) . . ?
Cl3_1 C1_1 Cl2_1 110.5(6) . . ?
Cl4_1 C2_1 Cl5_1 110.9(6) . . ?
Cl4_1 C2_1 Cl6_1 112.9(7) . . ?
Cl5_1 C2_1 Cl6_1 108.6(6) . . ?
Cl4B_1 C1B_1 Cl2B_1 111.6(7) . . ?
Cl4B_1 C1B_1 Cl3B_1 110.0(7) . . ?
Cl2B_1 C1B_1 Cl3B_1 109.6(7) . . ?
Cl1B_1 C2B_1 Cl6B_1 110.3(9) . . ?
Cl1B_1 C2B_1 Cl5B_1 109.8(9) . . ?
Cl6B_1 C2B_1 Cl5B_1 110.1(8) . . ?
Cl3C_1 C1C_1 Cl1C_1 115(3) . . ?
Cl3C_1 C1C_1 Cl2C_1 113(2) . . ?
Cl1C_1 C1C_1 Cl2C_1 108(2) . . ?
Cl6C_1 C2C_1 Cl4C_1 111(3) . . ?
Cl6C_1 C2C_1 Cl5C_1 118(3) . . ?
Cl4C_1 C2C_1 Cl5C_1 105(2) . . ?

loop_
_geom_bond_atom_site_label_1
_geom_bond_atom_site_label_2
_geom_bond_distance
_geom_bond_site_symmetry_2
_geom_bond_publ_flag
Sb1 O1 2.017(3) . ?
Sb1 O2 2.047(3) . ?
Sb1 C3 2.107(4) . ?
Sb1 C9 2.132(4) . ?
Sb1 C1 2.230(4) . ?
Sb2 O3 2.058(3) . ?
Sb2 O4 2.076(3) . ?
Sb2 C27 2.144(4) . ?
Sb2 C21 2.151(4) . ?
Sb2 O5 2.175(3) . ?
Sb2 C2 2.225(4) . ?
Cl1 C16 1.733(4) . ?
Cl2 C17 1.723(4) . ?
Cl3 C18 1.723(4) . ?
Cl4 C19 1.725(4) . ?
Cl5 C34 1.730(4) . ?
Cl6 C35 1.730(4) . ?
Cl7 C36 1.723(4) . ?
Cl8 C37 1.729(4) . ?
P1 O5 1.523(3) . ?
P1 C39 1.779(7) . ?
P1 C41 1.782(6) . ?
P1 C39B 1.785(18) . ?
P1 C43 1.807(5) . ?
O1 C15 1.343(5) . ?
O2 C20 1.329(5) . ?
O3 C33 1.333(5) . ?
O4 C38 1.342(5) . ?
C1 C2 1.677(5) . ?
C1 B6 1.708(6) . ?
C1 B5 1.711(6) . ?
C1 B4 1.717(6) . ?
C1 B3 1.719(6) . ?
C2 B11 1.709(6) . ?
C2 B6 1.717(6) . ?
C2 B7 1.722(6) . ?
C2 B3 1.734(6) . ?
C3 C8 1.383(6) . ?
C3 C4 1.388(7) . ?
C4 C5 1.385(7) . ?
C5 C6 1.380(8) . ?
C6 C7 1.368(8) . ?
C7 C8 1.402(7) . ?
C9 C14 1.376(6) . ?
C9 C10 1.395(6) . ?
C10 C11 1.389(6) . ?
C11 C12 1.369(7) . ?
C12 C13 1.375(7) . ?
C13 C14 1.399(6) . ?
C15 C16 1.380(6) . ?
C15 C20 1.407(5) . ?
C16 C17 1.391(6) . ?
C17 C18 1.393(6) . ?
C18 C19 1.390(6) . ?
C19 C20 1.390(6) . ?
C21 C22 1.383(6) . ?
C21 C26 1.384(6) . ?
C22 C23 1.406(5) . ?
C23 C24 1.386(6) . ?
C24 C25 1.380(6) . ?
C25 C26 1.387(6) . ?
C27 C28 1.387(6) . ?
C27 C32 1.396(5) . ?
C28 C29 1.397(6) . ?
C29 C30 1.384(6) . ?
C30 C31 1.372(7) . ?
C31 C32 1.392(6) . ?
C33 C34 1.380(6) . ?
C33 C38 1.416(5) . ?
C34 C35 1.397(6) . ?
C35 C36 1.392(6) . ?
C36 C37 1.392(6) . ?
C37 C38 1.381(6) . ?
C39 C40 1.521(16) . ?
C39B C40B 1.54(2) . ?
C41 C42 1.527(8) . ?
C43 C44 1.528(7) . ?
B3 B8 1.778(7) . ?
B3 B4 1.781(7) . ?
B3 B7 1.783(7) . ?
B4 B8 1.773(7) . ?
B4 B9 1.781(8) . ?
B4 B5 1.785(7) . ?
B5 B10 1.758(7) . ?
B5 B6 1.762(7) . ?
B5 B9 1.769(7) . ?
B6 B11 1.768(7) . ?
B6 B10 1.773(7) . ?
B7 B8 1.747(7) . ?
B7 B12 1.763(7) . ?
B7 B11 1.772(7) . ?
B8 B12 1.769(8) . ?
B8 B9 1.782(8) . ?
B9 B12 1.765(7) . ?
B9 B10 1.777(8) . ?
B10 B11 1.773(7) . ?
B10 B12 1.798(7) . ?
B11 B12 1.778(7) . ?
Cl1_1 C1_1 1.730(13) . ?
Cl2_1 C1_1 1.771(13) . ?
Cl3_1 C1_1 1.770(11) . ?
Cl4_1 C2_1 1.726(13) . ?
Cl5_1 C2_1 1.786(12) . ?
Cl6_1 C2_1 1.788(12) . ?
Cl1B_1 C2B_1 1.702(15) . ?
Cl2B_1 C1B_1 1.754(12) . ?
Cl3B_1 C1B_1 1.768(13) . ?
Cl4B_1 C1B_1 1.744(12) . ?
Cl5B_1 C2B_1 1.784(16) . ?
Cl6B_1 C2B_1 1.780(16) . ?
Cl1C_1 C1C_1 1.73(5) . ?
Cl2C_1 C1C_1 1.78(5) . ?
Cl3C_1 C1C_1 1.69(4) . ?
Cl4C_1 C2C_1 1.75(5) . ?
Cl5C_1 C2C_1 1.83(4) . ?
Cl6C_1 C2C_1 1.58(4) . ?
